data_7229984
loop_
_publ_author_name
'Dankhoff, Katja'
'Weber, Birgit'

_publ_section_title
;
 Novel Cu(ii) complexes with NNO-Schiff base-like ligands -- structures
 and magnetic properties
;
_journal_issue 6
_journal_name_full CrystEngComm
_journal_page_first 818
_journal_paper_doi 10.1039/C7CE02007D
_journal_volume 20
_journal_year 2018
_chemical_formula_moiety 'C28 H32 Cu2 N4 O10, 4(H2 O)'
_chemical_formula_sum 'C28 H40 Cu2 N4 O14'
_chemical_formula_weight 783.72
_chemical_name_common '[CuL30iOAc]'
_space_group_crystal_system orthorhombic
_space_group_IT_number 61
_space_group_name_Hall '-P 2ac 2ab'
_space_group_name_H-M_alt 'P b c a'
_symmetry_space_group_name_Hall '-P 2ac 2ab'
_symmetry_space_group_name_H-M 'P b c a'
_atom_sites_solution_hydrogens mixed
_atom_sites_solution_primary direct
_atom_sites_solution_secondary difmap
_audit_creation_date 2017-07-27
_audit_creation_method SHELXL-2014/7
_audit_update_record
;
2018-01-11 deposited with the CCDC.
2018-01-15 downloaded from the CCDC.
;
_cell_angle_alpha 90
_cell_angle_beta 90
_cell_angle_gamma 90
_cell_formula_units_Z 4
_cell_length_a 8.7017(4)
_cell_length_b 18.0339(11)
_cell_length_c 21.7086(12)
_cell_measurement_reflns_used 5354
_cell_measurement_temperature 133(2)
_cell_measurement_theta_max 28.46
_cell_measurement_theta_min 1.88
_cell_volume 3406.6(3)
_computing_cell_refinement X-AREA-STOE
_computing_data_collection X-AREA-STOE
_computing_data_reduction X-AREA-STOE
_computing_molecular_graphics ORTEP-III
_computing_publication_material PLATON
_computing_structure_refinement 'SHELXL-2014 (Sheldrick, 2014)'
_computing_structure_solution SIR97
_diffrn_ambient_temperature 133(2)
_diffrn_detector_area_resol_mean 9
_diffrn_measured_fraction_theta_full 0.990
_diffrn_measured_fraction_theta_max 0.956
_diffrn_measurement_device_type STOE-STADIVARI
_diffrn_measurement_method omega-scan
_diffrn_radiation_type MoK\a
_diffrn_radiation_wavelength 0.71073
_diffrn_reflns_av_R_equivalents 0.0705
_diffrn_reflns_av_unetI/netI 0.1058
_diffrn_reflns_Laue_measured_fraction_full 0.990
_diffrn_reflns_Laue_measured_fraction_max 0.956
_diffrn_reflns_limit_h_max 11
_diffrn_reflns_limit_h_min -5
_diffrn_reflns_limit_k_max 23
_diffrn_reflns_limit_k_min -23
_diffrn_reflns_limit_l_max 22
_diffrn_reflns_limit_l_min -28
_diffrn_reflns_number 17827
_diffrn_reflns_point_group_measured_fraction_full 0.990
_diffrn_reflns_point_group_measured_fraction_max 0.956
_diffrn_reflns_theta_full 25.242
_diffrn_reflns_theta_max 28.495
_diffrn_reflns_theta_min 1.876
_diffrn_source 'fine-focus sealed tube'
_exptl_absorpt_coefficient_mu 1.320
_exptl_absorpt_correction_type none
_exptl_crystal_colour blue
_exptl_crystal_density_diffrn 1.528
_exptl_crystal_density_method 'not measured'
_exptl_crystal_description needle
_exptl_crystal_F_000 1624
_exptl_crystal_size_max 0.198
_exptl_crystal_size_mid 0.049
_exptl_crystal_size_min 0.048
_refine_diff_density_max 0.359
_refine_diff_density_min -0.305
_refine_diff_density_rms 0.071
_refine_ls_extinction_method none
_refine_ls_goodness_of_fit_ref 0.728
_refine_ls_hydrogen_treatment mixed
_refine_ls_matrix_type full
_refine_ls_number_parameters 233
_refine_ls_number_reflns 4130
_refine_ls_number_restraints 0
_refine_ls_restrained_S_all 0.728
_refine_ls_R_factor_all 0.0985
_refine_ls_R_factor_gt 0.0343
_refine_ls_shift/su_max 0.000
_refine_ls_shift/su_mean 0.000
_refine_ls_structure_factor_coef Fsqd
_refine_ls_weighting_details 'w=1/[\s^2^(Fo^2^)+(0.0125P)^2^] where P=(Fo^2^+2Fc^2^)/3'
_refine_ls_weighting_scheme calc
_refine_ls_wR_factor_gt 0.0531
_refine_ls_wR_factor_ref 0.0624
_reflns_number_gt 1910
_reflns_number_total 4130
_reflns_threshold_expression 'I > 2\s(I)'
_cod_data_source_file c7ce02007d2.cif
_cod_data_source_block cl083
_cod_depositor_comments 'Adding full bibliography for 7229962--7229987.cif.'
_cod_database_code 7229984
_shelx_space_group_comment
;
The symmetry employed for this shelxl refinement is uniquely defined
by the following loop, which should always be used as a source of
symmetry information in preference to the above space-group names.
They are only intended as comments.
;

loop_
_space_group_symop_operation_xyz
'x, y, z'
'-x+1/2, -y, z+1/2'
'x+1/2, -y+1/2, -z'
'-x, y+1/2, -z+1/2'
'-x, -y, -z'
'x-1/2, y, -z-1/2'
'-x-1/2, y-1/2, z'
'x, -y-1/2, z-1/2'

loop_
_atom_site_label
_atom_site_type_symbol
_atom_site_fract_x
_atom_site_fract_y
_atom_site_fract_z
_atom_site_U_iso_or_equiv
_atom_site_adp_type
_atom_site_occupancy
_atom_site_site_symmetry_order
_atom_site_calc_flag
_atom_site_refinement_flags_posn
_atom_site_refinement_flags_adp
C1 C 0.1366(3) 0.1228(2) -0.08689(14) 0.0273(8) Uani 1 1 d . .
H1 H 0.0631 0.0904 -0.1049 0.033 Uiso 1 1 calc R U
C2 C 0.1534(4) 0.1928(2) -0.11079(16) 0.0328(8) Uani 1 1 d . .
H2 H 0.0925 0.2085 -0.1447 0.039 Uiso 1 1 calc R U
C3 C 0.2594(4) 0.2400(2) -0.08498(14) 0.0314(8) Uani 1 1 d . .
H3 H 0.2727 0.2887 -0.1008 0.038 Uiso 1 1 calc R U
C4 C 0.3466(4) 0.21556(19) -0.03572(14) 0.0275(7) Uani 1 1 d . .
H4 H 0.4203 0.2473 -0.0171 0.033 Uiso 1 1 calc R U
C5 C 0.3250(3) 0.14426(17) -0.01395(12) 0.0216(6) Uani 1 1 d . .
C6 C 0.4157(3) 0.11401(19) 0.03951(14) 0.0239(7) Uani 1 1 d . .
H6A H 0.5266 0.1141 0.0294 0.029 Uiso 1 1 calc R U
H6B H 0.3998 0.1456 0.0762 0.029 Uiso 1 1 calc R U
C7 C 0.4353(3) 0.0037(2) 0.09704(11) 0.0209(6) Uani 1 1 d . .
H7 H 0.5139 0.0302 0.1179 0.025 Uiso 1 1 calc R U
C8 C 0.4061(3) -0.06992(18) 0.11735(13) 0.0197(6) Uani 1 1 d . .
C9 C 0.2975(3) -0.11629(17) 0.08859(12) 0.0203(6) Uani 1 1 d . .
C10 C 0.2697(4) -0.19460(19) 0.10827(15) 0.0284(7) Uani 1 1 d . .
H10A H 0.2190 -0.1949 0.1486 0.043 Uiso 1 1 calc R U
H10B H 0.3681 -0.2208 0.1112 0.043 Uiso 1 1 calc R U
H10C H 0.2039 -0.2194 0.0780 0.043 Uiso 1 1 calc R U
C11 C 0.4960(4) -0.09685(17) 0.17028(12) 0.0257(6) Uani 1 1 d . .
C12 C 0.6810(5) -0.0636(3) 0.24573(17) 0.0508(11) Uani 1 1 d . .
H12A H 0.6161 -0.0720 0.2819 0.076 Uiso 1 1 calc R U
H12B H 0.7540 -0.0235 0.2544 0.076 Uiso 1 1 calc R U
H12C H 0.7375 -0.1091 0.2359 0.076 Uiso 1 1 calc R U
C13 C 0.0846(3) -0.06997(18) -0.09894(13) 0.0216(6) Uani 1 1 d . .
C14 C -0.0355(3) -0.0990(2) -0.14256(15) 0.0383(10) Uani 1 1 d . .
H14A H 0.0107 -0.1072 -0.1832 0.057 Uiso 1 1 calc R U
H14B H -0.1190 -0.0628 -0.1462 0.057 Uiso 1 1 calc R U
H14C H -0.0765 -0.1459 -0.1268 0.057 Uiso 1 1 calc R U
Cu1 Cu 0.19932(3) 0.00060(3) 0.00324(2) 0.01812(7) Uani 1 1 d . .
N1 N 0.2205(3) 0.09846(16) -0.03882(11) 0.0208(6) Uani 1 1 d . .
N2 N 0.3649(3) 0.03812(15) 0.05267(10) 0.0184(5) Uani 1 1 d . .
O1 O 0.2150(2) -0.09542(13) 0.04313(9) 0.0229(5) Uani 1 1 d . .
O2 O 0.4915(3) -0.15771(13) 0.19282(10) 0.0397(5) Uani 1 1 d . .
O3 O 0.5858(3) -0.04304(15) 0.19399(11) 0.0396(6) Uani 1 1 d . .
O4 O 0.03619(19) -0.03522(12) -0.05114(8) 0.0198(5) Uani 1 1 d . .
O5 O 0.2229(2) -0.07875(13) -0.11047(9) 0.0257(5) Uani 1 1 d . .
O21 O -0.0584(3) 0.27727(18) -0.22596(12) 0.0314(6) Uani 1 1 d . .
O31 O 0.2904(3) -0.13869(16) -0.22632(11) 0.0338(6) Uani 1 1 d . .
H21A H -0.041(4) 0.249(3) -0.249(2) 0.038(14) Uiso 1 1 d . .
H21B H -0.121(5) 0.303(3) -0.2401(19) 0.044(14) Uiso 1 1 d . .
H31A H 0.365(4) -0.156(2) -0.2259(16) 0.030(12) Uiso 1 1 d . .
H31B H 0.274(4) -0.119(2) -0.1941(19) 0.043(12) Uiso 1 1 d . .

loop_
_atom_site_aniso_label
_atom_site_aniso_U_11
_atom_site_aniso_U_22
_atom_site_aniso_U_33
_atom_site_aniso_U_23
_atom_site_aniso_U_13
_atom_site_aniso_U_12
C1 0.0214(15) 0.034(2) 0.0268(17) 0.0050(15) -0.0020(13) -0.0044(14)
C2 0.0268(17) 0.040(2) 0.0316(18) 0.0119(17) -0.0036(13) 0.0016(15)
C3 0.0350(18) 0.023(2) 0.0357(16) 0.0136(17) 0.0069(16) 0.0008(14)
C4 0.0277(17) 0.027(2) 0.0275(16) 0.0020(14) 0.0029(12) -0.0032(13)
C5 0.0203(15) 0.0250(16) 0.0195(15) 0.0006(12) 0.0029(10) 0.0003(11)
C6 0.0228(16) 0.0237(19) 0.0251(16) 0.0033(14) -0.0005(12) -0.0045(13)
C7 0.0136(11) 0.0289(17) 0.0203(12) -0.0019(18) 0.0015(9) -0.0003(17)
C8 0.0166(15) 0.0232(18) 0.0193(14) 0.0018(13) 0.0011(11) 0.0010(11)
C9 0.0165(13) 0.0232(16) 0.0213(14) 0.0005(12) 0.0071(12) 0.0042(13)
C10 0.0317(19) 0.025(2) 0.0284(16) 0.0044(15) -0.0024(13) -0.0027(14)
C11 0.0181(13) 0.0347(17) 0.0243(14) 0.0027(13) 0.0033(15) 0.0046(18)
C12 0.049(2) 0.065(3) 0.0383(19) 0.015(2) -0.0255(17) -0.003(2)
C13 0.0250(16) 0.0220(18) 0.0180(14) 0.0006(13) -0.0014(11) -0.0001(13)
C14 0.025(2) 0.058(3) 0.0319(18) -0.0208(18) -0.0041(13) 0.0026(15)
Cu1 0.01587(12) 0.02029(13) 0.01819(13) -0.0003(2) -0.00141(15) -0.0005(2)
N1 0.0182(14) 0.0245(18) 0.0197(13) 0.0015(12) 0.0016(10) 0.0006(11)
N2 0.0143(11) 0.0245(15) 0.0166(12) 0.0002(11) 0.0010(9) -0.0010(10)
O1 0.0229(12) 0.0218(14) 0.0240(11) 0.0020(10) -0.0012(9) -0.0007(10)
O2 0.0372(12) 0.0388(14) 0.0431(13) 0.0167(11) -0.0118(13) -0.0002(14)
O3 0.0458(14) 0.0379(17) 0.0350(13) 0.0110(12) -0.0229(11) -0.0069(12)
O4 0.0162(11) 0.0277(12) 0.0156(10) -0.0047(9) -0.0007(7) -0.0006(8)
O5 0.0175(12) 0.0334(14) 0.0262(10) -0.0062(10) 0.0036(8) 0.0003(9)
O21 0.0352(15) 0.0330(16) 0.0261(13) -0.0016(14) -0.0024(10) 0.0027(11)
O31 0.0260(15) 0.0461(17) 0.0292(13) -0.0083(12) 0.0059(11) 0.0013(13)

loop_
_atom_type_symbol
_atom_type_description
_atom_type_scat_dispersion_real
_atom_type_scat_dispersion_imag
_atom_type_scat_source
C C 0.0033 0.0016 'International Tables Vol C Tables 4.2.6.8 and 6.1.1.4'
H H 0.0000 0.0000 'International Tables Vol C Tables 4.2.6.8 and 6.1.1.4'
Cu Cu 0.3201 1.2651 'International Tables Vol C Tables 4.2.6.8 and 6.1.1.4'
N N 0.0061 0.0033 'International Tables Vol C Tables 4.2.6.8 and 6.1.1.4'
O O 0.0106 0.0060 'International Tables Vol C Tables 4.2.6.8 and 6.1.1.4'

loop_
_geom_angle_atom_site_label_1
_geom_angle_atom_site_label_2
_geom_angle_atom_site_label_3
_geom_angle
_geom_angle_site_symmetry_3
N1 C1 C2 122.3(3) .
N1 C1 H1 118.8 .
C2 C1 H1 118.8 .
C1 C2 C3 119.1(3) .
C1 C2 H2 120.5 .
C3 C2 H2 120.5 .
C2 C3 C4 119.1(3) .
C2 C3 H3 120.4 .
C4 C3 H3 120.4 .
C5 C4 C3 119.1(3) .
C5 C4 H4 120.5 .
C3 C4 H4 120.5 .
N1 C5 C4 121.8(3) .
N1 C5 C6 116.2(3) .
C4 C5 C6 121.9(3) .
N2 C6 C5 109.3(2) .
N2 C6 H6A 109.8 .
C5 C6 H6A 109.8 .
N2 C6 H6B 109.8 .
C5 C6 H6B 109.8 .
H6A C6 H6B 108.3 .
N2 C7 C8 126.3(3) .
N2 C7 H7 116.9 .
C8 C7 H7 116.9 .
C9 C8 C7 122.5(3) .
C9 C8 C11 120.5(3) .
C7 C8 C11 117.1(3) .
O1 C9 C8 123.0(3) .
O1 C9 C10 114.1(3) .
C8 C9 C10 122.9(3) .
C9 C10 H10A 109.5 .
C9 C10 H10B 109.5 .
H10A C10 H10B 109.5 .
C9 C10 H10C 109.5 .
H10A C10 H10C 109.5 .
H10B C10 H10C 109.5 .
O2 C11 O3 121.4(3) .
O2 C11 C8 127.0(3) .
O3 C11 C8 111.6(3) .
O3 C12 H12A 109.5 .
O3 C12 H12B 109.5 .
H12A C12 H12B 109.5 .
O3 C12 H12C 109.5 .
H12A C12 H12C 109.5 .
H12B C12 H12C 109.5 .
O5 C13 O4 123.0(3) .
O5 C13 C14 120.2(3) .
O4 C13 C14 116.8(3) .
C13 C14 H14A 109.5 .
C13 C14 H14B 109.5 .
H14A C14 H14B 109.5 .
C13 C14 H14C 109.5 .
H14A C14 H14C 109.5 .
H14B C14 H14C 109.5 .
N2 Cu1 O1 90.70(10) .
N2 Cu1 O4 176.81(10) .
O1 Cu1 O4 91.47(9) .
N2 Cu1 N1 82.80(11) .
O1 Cu1 N1 170.63(8) .
O4 Cu1 N1 94.77(10) .
N2 Cu1 O4 108.03(8) 5
O1 Cu1 O4 95.72(8) 5
O4 Cu1 O4 74.07(8) 5
N1 Cu1 O4 92.73(9) 5
C5 N1 C1 118.6(3) .
C5 N1 Cu1 115.02(19) .
C1 N1 Cu1 126.3(2) .
C7 N2 C6 116.7(3) .
C7 N2 Cu1 126.8(2) .
C6 N2 Cu1 116.49(18) .
C9 O1 Cu1 130.3(2) .
C11 O3 C12 116.4(3) .
C13 O4 Cu1 114.27(17) .
C13 O4 Cu1 139.79(17) 5
Cu1 O4 Cu1 105.93(8) 5
H21A O21 H21B 107(4) .
H31A O31 H31B 110(4) .

loop_
_geom_bond_atom_site_label_1
_geom_bond_atom_site_label_2
_geom_bond_distance
_geom_bond_site_symmetry_2
C1 N1 1.347(4) .
C1 C2 1.373(5) .
C1 H1 0.9500 .
C2 C3 1.374(5) .
C2 H2 0.9500 .
C3 C4 1.383(4) .
C3 H3 0.9500 .
C4 C5 1.383(4) .
C4 H4 0.9500 .
C5 N1 1.342(4) .
C5 C6 1.505(4) .
C6 N2 1.466(4) .
C6 H6A 0.9900 .
C6 H6B 0.9900 .
C7 N2 1.300(4) .
C7 C8 1.421(5) .
C7 H7 0.9500 .
C8 C9 1.408(4) .
C8 C11 1.472(4) .
C9 O1 1.277(3) .
C9 C10 1.495(4) .
C10 H10A 0.9800 .
C10 H10B 0.9800 .
C10 H10C 0.9800 .
C11 O2 1.202(3) .
C11 O3 1.348(4) .
C12 O3 1.444(4) .
C12 H12A 0.9800 .
C12 H12B 0.9800 .
C12 H12C 0.9800 .
C13 O5 1.239(3) .
C13 O4 1.283(3) .
C13 C14 1.504(4) .
C14 H14A 0.9800 .
C14 H14B 0.9800 .
C14 H14C 0.9800 .
Cu1 N2 1.920(2) .
Cu1 O1 1.941(2) .
Cu1 O4 1.9560(18) .
Cu1 N1 1.995(3) .
Cu1 O4 2.3814(17) 5
O4 Cu1 2.3813(17) 5
O21 H21A 0.73(4) .
O21 H21B 0.77(4) .
O31 H31A 0.72(4) .
O31 H31B 0.80(4) .

loop_
_geom_torsion_atom_site_label_1
_geom_torsion_atom_site_label_2
_geom_torsion_atom_site_label_3
_geom_torsion_atom_site_label_4
_geom_torsion
_geom_torsion_site_symmetry_4
N1 C1 C2 C3 0.0(5) .
C1 C2 C3 C4 0.1(5) .
C2 C3 C4 C5 0.2(5) .
C3 C4 C5 N1 -0.8(4) .
C3 C4 C5 C6 -179.9(3) .
N1 C5 C6 N2 -0.5(3) .
C4 C5 C6 N2 178.7(3) .
N2 C7 C8 C9 2.9(4) .
N2 C7 C8 C11 -177.6(3) .
C7 C8 C9 O1 -1.5(4) .
C11 C8 C9 O1 179.0(3) .
C7 C8 C9 C10 177.9(3) .
C11 C8 C9 C10 -1.6(4) .
C9 C8 C11 O2 2.1(5) .
C7 C8 C11 O2 -177.4(3) .
C9 C8 C11 O3 -175.8(3) .
C7 C8 C11 O3 4.7(4) .
C4 C5 N1 C1 1.0(4) .
C6 C5 N1 C1 -179.9(3) .
C4 C5 N1 Cu1 -176.2(2) .
C6 C5 N1 Cu1 3.0(3) .
C2 C1 N1 C5 -0.6(4) .
C2 C1 N1 Cu1 176.2(2) .
C8 C7 N2 C6 -179.5(3) .
C8 C7 N2 Cu1 1.4(4) .
C5 C6 N2 C7 178.5(2) .
C5 C6 N2 Cu1 -2.4(3) .
C8 C9 O1 Cu1 -4.0(4) .
C10 C9 O1 Cu1 176.54(19) .
O2 C11 O3 C12 2.9(5) .
C8 C11 O3 C12 -179.2(3) .
O5 C13 O4 Cu1 -1.5(4) .
C14 C13 O4 Cu1 179.9(2) .
O5 C13 O4 Cu1 -179.6(2) 5
C14 C13 O4 Cu1 1.9(5) 5
